data_2205531
loop_
_publ_author_name
'Luo, Xiao-Lan'
'Wang, Wei'
'Ma, Guo-Chun'
'Zhang, Wen-Qin'

_publ_section_title 1,1'-Diphenyl-5,5'-[<i>o</i>-phenylenebis(methylenethio)]di-1<i>H</i>-tetrazole
_journal_issue 4
_journal_name_full 'Acta Crystallographica Section E'
_journal_page_first o1161
_journal_page_last o1162
_journal_paper_doi 10.1107/S1600536805009219
_journal_volume 61
_journal_year 2005
_chemical_formula_iupac 'C22 H18 N8 S2'
_chemical_formula_moiety 'C22 H18 N8 S2'
_chemical_formula_sum 'C22 H18 N8 S2'
_chemical_formula_weight 458.56
_chemical_melting_point 433
_chemical_name_systematic
;
1,1'-Diphenyl-5,5'-[o-phenylenebis(methylenethio)]di-1H-tetrazole
;
_space_group_IT_number 61
_symmetry_cell_setting orthorhombic
_symmetry_space_group_name_Hall '-P 2ac 2ab'
_symmetry_space_group_name_H-M 'P b c a'
_atom_sites_solution_hydrogens geom
_atom_sites_solution_primary direct
_atom_sites_solution_secondary difmap
_cell_angle_alpha 90.00
_cell_angle_beta 90.00
_cell_angle_gamma 90.00
_cell_formula_units_Z 8
_cell_length_a 12.485(4)
_cell_length_b 13.666(4)
_cell_length_c 25.801(8)
_cell_measurement_reflns_used 908
_cell_measurement_temperature 273(2)
_cell_measurement_theta_max 21.81
_cell_measurement_theta_min 2.35
_cell_volume 4402(2)
_computing_cell_refinement SMART
_computing_data_collection 'SMART (Bruker, 1997)'
_computing_data_reduction 'SAINT (Bruker, 1997)'
_computing_molecular_graphics 'SHELXTL (Bruker, 1997)'
_computing_publication_material SHELXTL
_computing_structure_refinement 'SHELXL97 (Sheldrick, 1997)'
_computing_structure_solution 'SHELXS97 (Sheldrick, 1997)'
_diffrn_ambient_temperature 273(2)
_diffrn_measured_fraction_theta_full 0.996
_diffrn_measured_fraction_theta_max 0.999
_diffrn_measurement_device_type 'Bruker SMART CCD area-detector'
_diffrn_measurement_method '\f and \w'
_diffrn_radiation_monochromator graphite
_diffrn_radiation_type 'Mo K\a'
_diffrn_radiation_wavelength 0.71073
_diffrn_reflns_av_R_equivalents 0.0651
_diffrn_reflns_av_sigmaI/netI 0.0456
_diffrn_reflns_limit_h_max 13
_diffrn_reflns_limit_h_min -14
_diffrn_reflns_limit_k_max 15
_diffrn_reflns_limit_k_min -16
_diffrn_reflns_limit_l_max 20
_diffrn_reflns_limit_l_min -30
_diffrn_reflns_number 21475
_diffrn_reflns_theta_full 25.01
_diffrn_reflns_theta_max 25.01
_diffrn_reflns_theta_min 1.85
_exptl_absorpt_coefficient_mu 0.270
_exptl_absorpt_correction_T_max 0.960
_exptl_absorpt_correction_T_min 0.820
_exptl_absorpt_correction_type multi-scan
_exptl_absorpt_process_details '(SADABS; Sheldrick, 1996)'
_exptl_crystal_colour colourless
_exptl_crystal_density_diffrn 1.384
_exptl_crystal_density_method 'not measured'
_exptl_crystal_description needle
_exptl_crystal_F_000 1904
_exptl_crystal_size_max 0.24
_exptl_crystal_size_mid 0.20
_exptl_crystal_size_min 0.16
_refine_diff_density_max 0.319
_refine_diff_density_min -0.269
_refine_ls_extinction_method none
_refine_ls_goodness_of_fit_ref 1.054
_refine_ls_hydrogen_treatment constr
_refine_ls_matrix_type full
_refine_ls_number_parameters 277
_refine_ls_number_reflns 3881
_refine_ls_number_restraints 0
_refine_ls_restrained_S_all 1.054
_refine_ls_R_factor_all 0.0949
_refine_ls_R_factor_gt 0.0513
_refine_ls_shift/su_max 0.005
_refine_ls_shift/su_mean 0.001
_refine_ls_structure_factor_coef Fsqd
_refine_ls_weighting_details 'calc w = 1/[\s^2^(Fo^2^)+(0.0559P)^2^+2.6547P] where P = (Fo^2^+2Fc^2^)/3'
_refine_ls_weighting_scheme calc
_refine_ls_wR_factor_gt 0.1110
_refine_ls_wR_factor_ref 0.1375
_reflns_number_gt 2519
_reflns_number_total 3881
_reflns_threshold_expression I>2\s(I)
_cod_data_source_file kp6048.cif
_cod_data_source_block I
_cod_database_code 2205531
_cod_database_fobs_code 2205531

loop_
_symmetry_equiv_pos_as_xyz
'x, y, z'
'-x+1/2, -y, z+1/2'
'-x, y+1/2, -z+1/2'
'x+1/2, -y+1/2, -z'
'-x, -y, -z'
'x-1/2, y, -z-1/2'
'x, -y-1/2, z-1/2'
'-x-1/2, y-1/2, z'

loop_
_atom_site_label
_atom_site_fract_x
_atom_site_fract_y
_atom_site_fract_z
_atom_site_U_iso_or_equiv
_atom_site_adp_type
_atom_site_calc_flag
_atom_site_refinement_flags
_atom_site_occupancy
_atom_site_type_symbol
S1 0.50614(7) 0.15262(7) 0.41071(3) 0.0515(3) Uani d . 1 S
S2 0.14111(8) 0.11341(7) 0.41454(4) 0.0603(3) Uani d . 1 S
N1 0.5508(2) 0.01986(19) 0.33594(10) 0.0429(7) Uani d . 1 N
N2 0.5521(2) -0.0779(2) 0.32760(12) 0.0557(8) Uani d . 1 N
N3 0.5238(2) -0.1178(2) 0.37102(12) 0.0567(8) Uani d . 1 N
N4 0.5038(2) -0.0488(2) 0.40808(10) 0.0493(7) Uani d . 1 N
N5 0.1215(2) -0.0453(2) 0.35180(10) 0.0446(7) Uani d . 1 N
N6 0.1777(3) -0.0960(2) 0.31542(12) 0.0621(9) Uani d . 1 N
N7 0.2685(3) -0.0518(3) 0.31132(13) 0.0691(9) Uani d . 1 N
N8 0.2749(2) 0.0262(2) 0.34371(12) 0.0584(8) Uani d . 1 N
C1 0.48302(15) 0.1233(2) 0.26754(10) 0.0794(14) Uani d G 1 C
H1 0.4147 0.0988 0.2736 0.095 Uiso calc R 1 H
C2 0.49878(19) 0.1948(2) 0.23002(10) 0.0908(15) Uani d G 1 C
H2 0.4410 0.2182 0.2110 0.109 Uiso calc R 1 H
C3 0.6010(2) 0.23142(17) 0.22097(9) 0.0685(12) Uani d G 1 C
H3 0.6115 0.2793 0.1959 0.082 Uiso calc R 1 H
C4 0.68738(17) 0.1965(2) 0.24944(11) 0.0769(13) Uani d G 1 C
H4 0.7557 0.2209 0.2434 0.092 Uiso calc R 1 H
C5 0.67162(15) 0.12490(19) 0.28696(10) 0.0698(12) Uani d G 1 C
H5 0.7294 0.1015 0.3060 0.084 Uiso calc R 1 H
C6 0.56944(18) 0.08831(16) 0.29601(8) 0.0442(8) Uani d G 1 C
C7 0.5203(2) 0.0364(2) 0.38501(12) 0.0404(8) Uani d . 1 C
C8 0.4123(3) 0.1242(2) 0.46321(12) 0.0480(9) Uani d . 1 C
H8A 0.3591 0.0777 0.4512 0.058 Uiso calc R 1 H
H8B 0.4505 0.0953 0.4922 0.058 Uiso calc R 1 H
C9 0.3584(2) 0.2175(2) 0.48014(12) 0.0403(8) Uani d . 1 C
C10 0.3920(3) 0.2635(3) 0.52510(12) 0.0483(9) Uani d . 1 C
H10 0.4482 0.2367 0.5440 0.058 Uiso calc R 1 H
C11 0.3438(3) 0.3484(3) 0.54254(14) 0.0575(10) Uani d . 1 C
H11 0.3676 0.3784 0.5728 0.069 Uiso calc R 1 H
C12 0.2608(3) 0.3880(3) 0.51485(15) 0.0604(10) Uani d . 1 C
H12 0.2277 0.4448 0.5265 0.073 Uiso calc R 1 H
C13 0.2258(3) 0.3440(3) 0.46963(15) 0.0548(9) Uani d . 1 C
H13 0.1697 0.3718 0.4511 0.066 Uiso calc R 1 H
C14 0.2736(2) 0.2587(2) 0.45169(12) 0.0413(8) Uani d . 1 C
C15 0.2341(3) 0.2144(3) 0.40182(12) 0.0542(9) Uani d . 1 C
H15A 0.2946 0.1904 0.3819 0.065 Uiso calc R 1 H
H15B 0.1983 0.2643 0.3814 0.065 Uiso calc R 1 H
C16 0.1825(3) 0.0293(2) 0.36826(12) 0.0441(8) Uani d . 1 C
C17 0.0139(3) -0.0723(2) 0.36563(13) 0.0423(8) Uani d . 1 C
C18 -0.0116(3) -0.0843(2) 0.41731(14) 0.0502(9) Uani d . 1 C
H18 0.0398 -0.0761 0.4430 0.060 Uiso calc R 1 H
C19 -0.1162(3) -0.1088(3) 0.42963(17) 0.0644(11) Uani d . 1 C
H19 -0.1357 -0.1171 0.4641 0.077 Uiso calc R 1 H
C20 -0.1912(3) -0.1210(3) 0.39130(19) 0.0722(12) Uani d . 1 C
H20 -0.2613 -0.1372 0.4001 0.087 Uiso calc R 1 H
C21 -0.1638(3) -0.1095(3) 0.34028(18) 0.0757(12) Uani d . 1 C
H21 -0.2151 -0.1182 0.3146 0.091 Uiso calc R 1 H
C22 -0.0603(3) -0.0850(3) 0.32697(15) 0.0620(11) Uani d . 1 C
H22 -0.0411 -0.0772 0.2924 0.074 Uiso calc R 1 H

loop_
_atom_site_aniso_label
_atom_site_aniso_U_11
_atom_site_aniso_U_22
_atom_site_aniso_U_33
_atom_site_aniso_U_12
_atom_site_aniso_U_13
_atom_site_aniso_U_23
S1 0.0610(6) 0.0394(5) 0.0541(5) -0.0066(4) 0.0079(5) -0.0018(4)
S2 0.0609(6) 0.0609(6) 0.0590(6) -0.0203(5) 0.0071(5) -0.0168(5)
N1 0.0483(16) 0.0346(16) 0.0456(17) 0.0028(12) 0.0040(13) 0.0032(13)
N2 0.0670(19) 0.0398(19) 0.060(2) 0.0017(15) 0.0091(16) 0.0003(15)
N3 0.069(2) 0.0376(17) 0.063(2) 0.0013(15) 0.0030(16) 0.0033(16)
N4 0.0560(17) 0.0406(17) 0.0512(17) 0.0018(14) 0.0004(14) 0.0096(14)
N5 0.0425(15) 0.0435(17) 0.0477(16) 0.0001(13) 0.0028(13) -0.0049(13)
N6 0.057(2) 0.056(2) 0.073(2) 0.0051(17) 0.0142(17) -0.0132(17)
N7 0.055(2) 0.067(2) 0.085(2) 0.0057(18) 0.0185(18) -0.0064(19)
N8 0.0429(17) 0.061(2) 0.072(2) -0.0015(14) 0.0025(15) -0.0023(17)
C1 0.055(2) 0.101(4) 0.082(3) -0.008(2) 0.000(2) 0.044(3)
C2 0.074(3) 0.115(4) 0.084(3) 0.002(3) 0.000(3) 0.052(3)
C3 0.083(3) 0.064(3) 0.058(3) 0.007(2) 0.026(2) 0.014(2)
C4 0.068(3) 0.073(3) 0.089(3) -0.008(2) 0.027(2) 0.020(3)
C5 0.053(2) 0.072(3) 0.085(3) -0.005(2) 0.005(2) 0.022(2)
C6 0.050(2) 0.041(2) 0.0417(19) 0.0010(16) 0.0082(16) -0.0022(15)
C7 0.0367(17) 0.0397(19) 0.0448(19) 0.0002(14) -0.0007(15) 0.0026(15)
C8 0.060(2) 0.044(2) 0.0405(19) 0.0029(17) 0.0007(16) 0.0065(15)
C9 0.0472(19) 0.0372(19) 0.0364(18) -0.0052(15) 0.0026(15) 0.0053(15)
C10 0.054(2) 0.051(2) 0.0396(19) -0.0050(17) -0.0052(16) 0.0023(16)
C11 0.071(3) 0.053(2) 0.048(2) -0.014(2) 0.0010(19) -0.0118(18)
C12 0.059(2) 0.044(2) 0.078(3) 0.0016(19) 0.011(2) -0.010(2)
C13 0.046(2) 0.045(2) 0.074(3) 0.0001(17) -0.0042(19) 0.0062(19)
C14 0.0468(18) 0.0366(19) 0.0407(18) -0.0088(15) -0.0039(16) 0.0035(14)
C15 0.062(2) 0.050(2) 0.050(2) -0.0147(18) -0.0108(18) 0.0080(17)
C16 0.0407(18) 0.045(2) 0.0466(19) -0.0014(16) -0.0085(16) 0.0037(16)
C17 0.0440(19) 0.0330(18) 0.050(2) -0.0019(14) 0.0024(16) -0.0037(15)
C18 0.051(2) 0.041(2) 0.059(2) -0.0004(16) 0.0008(18) 0.0007(17)
C19 0.069(3) 0.052(2) 0.072(3) 0.002(2) 0.022(2) 0.007(2)
C20 0.046(2) 0.061(3) 0.109(4) -0.0056(19) 0.008(2) -0.007(3)
C21 0.052(2) 0.090(3) 0.086(3) -0.013(2) -0.009(2) -0.016(3)
C22 0.056(2) 0.073(3) 0.057(2) -0.007(2) -0.005(2) -0.008(2)

loop_
_atom_type_symbol
_atom_type_description
_atom_type_scat_dispersion_real
_atom_type_scat_dispersion_imag
_atom_type_scat_source
C C 0.0033 0.0016
; International Tables
Vol. C, Tables 4.2.6.8 and 6.1.1.4
;
H H 0.0000 0.0000
; International Tables
Vol. C, Tables 4.2.6.8 and 6.1.1.4
;
N N 0.0061 0.0033
; International Tables
Vol. C, Tables 4.2.6.8 and 6.1.1.4
;
S S 0.1246 0.1234
; International Tables
Vol. C, Tables 4.2.6.8 and 6.1.1.4
;

loop_
_geom_angle_atom_site_label_1
_geom_angle_atom_site_label_2
_geom_angle_atom_site_label_3
_geom_angle
C7 S1 C8 98.85(15)
C16 S2 C15 100.79(17)
C7 N1 N2 108.6(3)
C7 N1 C6 128.7(3)
N2 N1 C6 122.4(3)
N3 N2 N1 105.9(3)
N2 N3 N4 111.4(3)
C7 N4 N3 105.3(3)
C16 N5 N6 108.2(3)
C16 N5 C17 130.3(3)
N6 N5 C17 121.5(3)
N7 N6 N5 105.8(3)
N6 N7 N8 111.7(3)
C16 N8 N7 105.6(3)
C2 C1 C6 120.0
C2 C1 H1 120.0
C6 C1 H1 120.0
C1 C2 C3 120.0
C1 C2 H2 120.0
C3 C2 H2 120.0
C4 C3 C2 120.0
C4 C3 H3 120.0
C2 C3 H3 120.0
C3 C4 C5 120.0
C3 C4 H4 120.0
C5 C4 H4 120.0
C4 C5 C6 120.0
C4 C5 H5 120.0
C6 C5 H5 120.0
C5 C6 C1 120.0
C5 C6 N1 120.85(18)
C1 C6 N1 119.05(18)
N4 C7 N1 108.7(3)
N4 C7 S1 128.3(3)
N1 C7 S1 123.0(2)
C9 C8 S1 108.7(2)
C9 C8 H8A 109.9
S1 C8 H8A 109.9
C9 C8 H8B 109.9
S1 C8 H8B 109.9
H8A C8 H8B 108.3
C10 C9 C14 118.9(3)
C10 C9 C8 119.5(3)
C14 C9 C8 121.6(3)
C9 C10 C11 121.5(3)
C9 C10 H10 119.3
C11 C10 H10 119.3
C12 C11 C10 119.4(3)
C12 C11 H11 120.3
C10 C11 H11 120.3
C11 C12 C13 120.5(3)
C11 C12 H12 119.8
C13 C12 H12 119.7
C12 C13 C14 120.6(3)
C12 C13 H13 119.7
C14 C13 H13 119.7
C13 C14 C9 119.1(3)
C13 C14 C15 118.8(3)
C9 C14 C15 122.1(3)
C14 C15 S2 110.9(2)
C14 C15 H15A 109.5
S2 C15 H15A 109.5
C14 C15 H15B 109.5
S2 C15 H15B 109.5
H15A C15 H15B 108.0
N8 C16 N5 108.7(3)
N8 C16 S2 127.8(3)
N5 C16 S2 123.5(3)
C22 C17 C18 122.1(3)
C22 C17 N5 118.9(3)
C18 C17 N5 119.1(3)
C17 C18 C19 117.9(3)
C17 C18 H18 121.0
C19 C18 H18 121.0
C20 C19 C18 120.5(4)
C20 C19 H19 119.8
C18 C19 H19 119.8
C19 C20 C21 120.5(4)
C19 C20 H20 119.7
C21 C20 H20 119.7
C20 C21 C22 120.1(4)
C20 C21 H21 119.9
C22 C21 H21 119.9
C17 C22 C21 118.9(4)
C17 C22 H22 120.6
C21 C22 H22 120.6

loop_
_geom_bond_atom_site_label_1
_geom_bond_atom_site_label_2
_geom_bond_distance
S1 C7 1.731(3)
S1 C8 1.833(3)
S2 C16 1.736(3)
S2 C15 1.834(3)
N1 C7 1.341(4)
N1 N2 1.353(4)
N1 C6 1.411(3)
N2 N3 1.295(4)
N3 N4 1.365(4)
N4 C7 1.324(4)
N5 C16 1.342(4)
N5 N6 1.362(4)
N5 C17 1.437(4)
N6 N7 1.289(4)
N7 N8 1.357(4)
N8 C16 1.317(4)
C1 C2 1.3900
C1 C6 1.3900
C1 H1 0.9300
C2 C3 1.3900
C2 H2 0.9300
C3 C4 1.3900
C3 H3 0.9300
C4 C5 1.3900
C4 H4 0.9300
C5 C6 1.3900
C5 H5 0.9300
C8 C9 1.506(4)
C8 H8A 0.9700
C8 H8B 0.9700
C9 C10 1.385(4)
C9 C14 1.406(4)
C10 C11 1.382(5)
C10 H10 0.9300
C11 C12 1.370(5)
C11 H11 0.9300
C12 C13 1.383(5)
C12 H12 0.9300
C13 C14 1.389(5)
C13 H13 0.9300
C14 C15 1.505(4)
C15 H15A 0.9700
C15 H15B 0.9700
C17 C22 1.372(5)
C17 C18 1.381(4)
C18 C19 1.385(5)
C18 H18 0.9300
C19 C20 1.372(6)
C19 H19 0.9300
C20 C21 1.369(6)
C20 H20 0.9300
C21 C22 1.378(5)
C21 H21 0.9300
C22 H22 0.9300

loop_
_geom_torsion_atom_site_label_1
_geom_torsion_atom_site_label_2
_geom_torsion_atom_site_label_3
_geom_torsion_atom_site_label_4
_geom_torsion
C7 N1 N2 N3 -0.5(3)
C6 N1 N2 N3 -175.0(3)
N1 N2 N3 N4 -0.1(4)
N2 N3 N4 C7 0.7(4)
C16 N5 N6 N7 0.2(4)
C17 N5 N6 N7 178.3(3)
N5 N6 N7 N8 0.1(4)
N6 N7 N8 C16 -0.5(4)
C6 C1 C2 C3 0.0
C1 C2 C3 C4 0.0
C2 C3 C4 C5 0.0
C3 C4 C5 C6 0.0
C4 C5 C6 C1 0.0
C4 C5 C6 N1 -176.3(2)
C2 C1 C6 C5 0.0
C2 C1 C6 N1 176.4(2)
C7 N1 C6 C5 93.3(3)
N2 N1 C6 C5 -93.3(3)
C7 N1 C6 C1 -83.0(3)
N2 N1 C6 C1 90.4(3)
N3 N4 C7 N1 -0.9(3)
N3 N4 C7 S1 178.8(2)
N2 N1 C7 N4 0.9(3)
C6 N1 C7 N4 175.0(3)
N2 N1 C7 S1 -178.8(2)
C6 N1 C7 S1 -4.7(4)
C8 S1 C7 N4 -23.2(3)
C8 S1 C7 N1 156.5(3)
C7 S1 C8 C9 -160.9(2)
S1 C8 C9 C10 -102.0(3)
S1 C8 C9 C14 78.7(3)
C14 C9 C10 C11 0.3(5)
C8 C9 C10 C11 -179.0(3)
C9 C10 C11 C12 0.1(5)
C10 C11 C12 C13 -0.5(5)
C11 C12 C13 C14 0.4(5)
C12 C13 C14 C9 0.0(5)
C12 C13 C14 C15 -179.0(3)
C10 C9 C14 C13 -0.3(4)
C8 C9 C14 C13 179.0(3)
C10 C9 C14 C15 178.6(3)
C8 C9 C14 C15 -2.2(5)
C13 C14 C15 S2 -99.0(3)
C9 C14 C15 S2 82.1(3)
C16 S2 C15 C14 -138.8(3)
N7 N8 C16 N5 0.6(4)
N7 N8 C16 S2 -179.4(3)
N6 N5 C16 N8 -0.5(4)
C17 N5 C16 N8 -178.3(3)
N6 N5 C16 S2 179.5(2)
C17 N5 C16 S2 1.7(5)
C15 S2 C16 N8 19.6(3)
C15 S2 C16 N5 -160.4(3)
C16 N5 C17 C22 126.5(4)
N6 N5 C17 C22 -51.1(4)
C16 N5 C17 C18 -53.3(5)
N6 N5 C17 C18 129.2(3)
C22 C17 C18 C19 -0.7(5)
N5 C17 C18 C19 179.0(3)
C17 C18 C19 C20 0.2(5)
C18 C19 C20 C21 0.3(6)
C19 C20 C21 C22 -0.3(7)
C18 C17 C22 C21 0.7(6)
N5 C17 C22 C21 -179.0(3)
C20 C21 C22 C17 -0.2(6)

loop_
_cod_related_entry_id
_cod_related_entry_database
_cod_related_entry_code
1 ChemSpider 1020683
